data_7250507
loop_
_publ_author_name
'Huerta, Alejandro Vieyra'
'Ahmed, Mahmud Beji'
'Essayem, Nadine'
'Djakovitch, Laurent'
'Mesbah, Adel'
'Loiseau, Thierry'
'Duval, Sylvain'

_publ_section_title
;
 Polynuclear tantalum(v) coordination complexes: from dinuclear {Ta2O} to
 octanuclear {Ta8O12} oxo species connected through aryl monotopic
 carboxylate linkers
;
_journal_issue 27
_journal_name_full CrystEngComm
_journal_page_first 4734
_journal_page_last 4743
_journal_paper_doi 10.1039/D5CE00444F
_journal_volume 27
_journal_year 2025
_chemical_formula_moiety 'C68 H84 O20 Ta4'
_chemical_formula_sum 'C68 H84 O20 Ta4'
_chemical_formula_weight 1945.15
_space_group_crystal_system monoclinic
_space_group_IT_number 14
_space_group_name_Hall '-P 2yn'
_space_group_name_H-M_alt 'P 1 21/n 1'
_atom_sites_solution_hydrogens geom
_atom_sites_solution_primary iterative
_audit_creation_date 2023-04-11
_audit_creation_method
;
Olex2 1.3
(compiled 2020.11.12 svn.r5f609507 for OlexSys, GUI svn.r6408)
;
_audit_update_record
;
2025-04-24 deposited with the CCDC.	2025-06-02 downloaded from the CCDC.
;
_cell_angle_alpha 90
_cell_angle_beta 102.8516(16)
_cell_angle_gamma 90
_cell_formula_units_Z 2
_cell_length_a 14.4485(8)
_cell_length_b 12.6909(7)
_cell_length_c 20.2649(10)
_cell_measurement_reflns_used 9971
_cell_measurement_temperature 296.15
_cell_measurement_theta_max 21.89
_cell_measurement_theta_min 2.49
_cell_volume 3622.8(3)
_computing_molecular_graphics 'Olex2 1.3 (Dolomanov et al., 2009)'
_computing_publication_material 'Olex2 1.3 (Dolomanov et al., 2009)'
_computing_structure_refinement 'XL  (Sheldrick, 2008)'
_computing_structure_solution 'olex2.solve 1.3 (Bourhis et al., 2015)'
_diffrn_ambient_temperature 296.15
_diffrn_measured_fraction_theta_full 0.998
_diffrn_measured_fraction_theta_max 0.996
_diffrn_measurement_device_type 'Bruker APEX-II CCD'
_diffrn_measurement_method '\f and \w scans'
_diffrn_radiation_type AgK\a
_diffrn_radiation_wavelength 0.56086
_diffrn_reflns_av_R_equivalents 0.0608
_diffrn_reflns_av_unetI/netI 0.0255
_diffrn_reflns_Laue_measured_fraction_full 0.998
_diffrn_reflns_Laue_measured_fraction_max 0.996
_diffrn_reflns_limit_h_max 19
_diffrn_reflns_limit_h_min -19
_diffrn_reflns_limit_k_max 16
_diffrn_reflns_limit_k_min -16
_diffrn_reflns_limit_l_max 27
_diffrn_reflns_limit_l_min -26
_diffrn_reflns_number 116530
_diffrn_reflns_point_group_measured_fraction_full 0.998
_diffrn_reflns_point_group_measured_fraction_max 0.996
_diffrn_reflns_theta_full 19.665
_diffrn_reflns_theta_max 21.982
_diffrn_reflns_theta_min 2.526
_diffrn_standards_number 0
_exptl_absorpt_coefficient_mu 3.261
_exptl_absorpt_correction_T_max 0.7447
_exptl_absorpt_correction_T_min 0.5531
_exptl_absorpt_correction_type multi-scan
_exptl_absorpt_process_details
;
SADABS-2016/2 (Bruker,2016/2) was used for absorption correction.
wR2(int) was 0.1164 before and 0.0623 after correction.
The Ratio of minimum to maximum transmission is 0.7427.
The \l/2 correction factor is Not present.
;
_exptl_crystal_colour colourless
_exptl_crystal_colour_primary colourless
_exptl_crystal_density_diffrn 1.783
_exptl_crystal_description block
_exptl_crystal_F_000 1888
_exptl_crystal_size_max 0.206
_exptl_crystal_size_mid 0.085
_exptl_crystal_size_min 0.078
_refine_diff_density_max 1.568
_refine_diff_density_min -0.864
_refine_diff_density_rms 0.125
_refine_ls_extinction_method none
_refine_ls_goodness_of_fit_ref 1.214
_refine_ls_hydrogen_treatment constr
_refine_ls_matrix_type full
_refine_ls_number_parameters 423
_refine_ls_number_reflns 8972
_refine_ls_number_restraints 6
_refine_ls_restrained_S_all 1.220
_refine_ls_R_factor_all 0.0462
_refine_ls_R_factor_gt 0.0279
_refine_ls_shift/su_max 0.002
_refine_ls_shift/su_mean 0.000
_refine_ls_structure_factor_coef Fsqd
_refine_ls_weighting_details 'w=1/[\s^2^(Fo^2^)+(0.0116P)^2^+8.3979P] where P=(Fo^2^+2Fc^2^)/3'
_refine_ls_weighting_scheme calc
_refine_ls_wR_factor_gt 0.0531
_refine_ls_wR_factor_ref 0.0635
_reflns_Friedel_coverage 0.000
_reflns_number_gt 7208
_reflns_number_total 8972
_reflns_threshold_expression 'I > 2\s(I)'
_cod_data_source_file d5ce00444f3.cif
_cod_data_source_block rl23
_cod_depositor_comments 'Adding full bibliography for 7250504--7250508.cif.'
_cod_database_code 7250507
_shelx_shelxl_version_number 2018/3
_shelx_space_group_comment
;
The symmetry employed for this shelxl refinement is uniquely defined
by the following loop, which should always be used as a source of
symmetry information in preference to the above space-group names.
They are only intended as comments.
;
_shelx_estimated_absorpt_t_max 0.785
_shelx_estimated_absorpt_t_min 0.553
_olex2_refinement_description
;
1. Fixed Uiso
 At 1.2 times of:
  All C(H) groups
 At 1.5 times of:
  All C(H,H,H) groups
2. Uiso/Uaniso restraints and constraints
Uanis(C3) \\sim Ueq: with sigma of 0 and sigma for terminal atoms of 0.02
3.a Ternary CH refined with riding coordinates:
 C1(H1), C2(H2), C11(H11), C28(H28)
3.b Aromatic/amide H refined with riding coordinates:
 C19(H19), C26(H26), C27(H27), C29(H29), C30(H30), C32(H32), C35(H35), C7(H7),
 C14(H14), C15(H15), C16(H16), C10(H10), C8(H8), C12(H12)
3.c Idealised Me refined as rotating group:
 C17(H17A,H17B,H17C), C22(H22A,H22B,H22C), C24(H24A,H24B,H24C), C3(H3A,H3B,
 H3C), C18(H18A,H18B,H18C), C21(H21A,H21B,H21C), C33(H33A,H33B,H33C), C31(H31A,
 H31B,H31C)
;
_olex2_submission_special_instructions 'No special instructions were received'

loop_
_space_group_symop_operation_xyz
'x, y, z'
'-x+1/2, y+1/2, -z+1/2'
'-x, -y, -z'
'x-1/2, -y-1/2, z-1/2'

loop_
_atom_site_label
_atom_site_type_symbol
_atom_site_fract_x
_atom_site_fract_y
_atom_site_fract_z
_atom_site_U_iso_or_equiv
_atom_site_adp_type
_atom_site_occupancy
_atom_site_site_symmetry_order
_atom_site_calc_flag
_atom_site_refinement_flags_posn
_atom_site_refinement_flags_adp
_atom_site_refinement_flags_occupancy
_atom_site_disorder_assembly
_atom_site_disorder_group
Ta1 Ta 0.44201(2) 1.16812(2) 0.42812(2) 0.03434(5) Uani 1 1 d . . . . .
Ta2 Ta 0.32884(2) 0.92843(2) 0.47465(2) 0.03414(5) Uani 1 1 d . . . . .
O1 O 0.44739(19) 0.9193(2) 0.53870(13) 0.0339(6) Uani 1 1 d . . . . .
O3 O 0.3575(2) 1.2826(3) 0.41585(16) 0.0457(8) Uani 1 1 d . . . . .
O4 O 0.4437(2) 1.1455(3) 0.33694(15) 0.0487(8) Uani 1 1 d . . . . .
O5 O 0.2602(2) 0.9814(3) 0.53635(16) 0.0474(8) Uani 1 1 d . . . . .
O6 O 0.3549(2) 1.0588(2) 0.43684(15) 0.0399(7) Uani 1 1 d . . . . .
O7 O 0.4030(2) 0.8469(3) 0.40710(15) 0.0432(7) Uani 1 1 d . . . . .
O8 O 0.2203(2) 0.8929(3) 0.40783(17) 0.0467(8) Uani 1 1 d . . . . .
O9 O 0.4537(2) 1.2006(3) 0.53329(15) 0.0475(8) Uani 1 1 d . . . . .
O12 O 0.5471(2) 1.2883(3) 0.4363(2) 0.0555(9) Uani 1 1 d . . . . .
O14 O 0.3104(2) 0.7701(3) 0.51175(18) 0.0521(9) Uani 1 1 d . . . . .
C13 C 0.7786(4) 1.3915(4) 0.4181(3) 0.0525(13) Uani 1 1 d . . . . .
C19 C 0.8508(4) 1.3345(5) 0.4610(3) 0.0612(14) Uani 1 1 d . . . . .
H19 H 0.834621 1.281590 0.488155 0.073 Uiso 1 1 calc R U . . .
C20 C 0.6788(4) 1.3747(4) 0.4109(3) 0.0526(12) Uani 1 1 d . . . . .
C23 C 0.8073(5) 1.4728(5) 0.3789(3) 0.0626(15) Uani 1 1 d . . . . .
C25 C 0.6366(4) 1.2915(4) 0.4484(3) 0.0469(11) Uani 1 1 d . . . . .
C26 C 0.9056(5) 1.4926(6) 0.3856(4) 0.0767(19) Uani 1 1 d . . . . .
H26 H 0.924362 1.547497 0.361117 0.092 Uiso 1 1 calc R U . . .
C27 C 0.6154(5) 1.4348(5) 0.3657(4) 0.081(2) Uani 1 1 d . . . . .
H27 H 0.550716 1.422130 0.360194 0.097 Uiso 1 1 calc R U . . .
C29 C 0.9717(5) 1.4351(6) 0.4258(4) 0.085(2) Uani 1 1 d . . . . .
H29 H 1.035615 1.448588 0.428301 0.102 Uiso 1 1 calc R U . . .
C30 C 0.7391(6) 1.5322(6) 0.3350(4) 0.095(3) Uani 1 1 d . . . . .
H30 H 0.758910 1.585726 0.310036 0.114 Uiso 1 1 calc R U . . .
C32 C 0.9450(5) 1.3550(6) 0.4640(4) 0.0801(19) Uani 1 1 d . . . . .
H32 H 0.991324 1.314547 0.492023 0.096 Uiso 1 1 calc R U . . .
C35 C 0.6455(6) 1.5145(6) 0.3277(5) 0.109(3) Uani 1 1 d . . . . .
H35 H 0.601465 1.554818 0.297653 0.130 Uiso 1 1 calc R U . . .
C1 C 0.4908(5) 1.0726(5) 0.3021(3) 0.0675(17) Uani 1 1 d . . . . .
H1 H 0.508351 1.010954 0.331353 0.081 Uiso 1 1 calc R U . . .
C17 C 0.4245(5) 1.0368(6) 0.2393(4) 0.084(2) Uani 1 1 d . . . . .
H17A H 0.406817 1.095731 0.209457 0.126 Uiso 1 1 calc R U . . .
H17B H 0.368701 1.007362 0.250527 0.126 Uiso 1 1 calc R U . . .
H17C H 0.454897 0.984329 0.217439 0.126 Uiso 1 1 calc R U . . .
C22 C 0.5801(5) 1.1209(8) 0.2907(4) 0.104(3) Uani 1 1 d . . . . .
H22A H 0.565309 1.185356 0.265800 0.155 Uiso 1 1 calc R U . . .
H22B H 0.610329 1.073011 0.265512 0.155 Uiso 1 1 calc R U . . .
H22C H 0.622003 1.135523 0.333590 0.155 Uiso 1 1 calc R U . . .
C2 C 0.3299(7) 1.3799(6) 0.4400(5) 0.105(3) Uani 1 1 d . . . . .
H2 H 0.382318 1.390355 0.479391 0.125 Uiso 1 1 calc R U . . .
C24 C 0.2541(8) 1.3681(8) 0.4724(6) 0.158(5) Uani 1 1 d . . . . .
H24A H 0.195055 1.373478 0.439661 0.238 Uiso 1 1 calc R U . . .
H24B H 0.257312 1.422440 0.505850 0.238 Uiso 1 1 calc R U . . .
H24C H 0.258151 1.300403 0.494013 0.238 Uiso 1 1 calc R U . . .
C3 C 0.3411(10) 1.4661(8) 0.4032(7) 0.184(5) Uani 1 1 d . U . . .
H3A H 0.400401 1.461408 0.389420 0.276 Uiso 1 1 calc R U . . .
H3B H 0.341007 1.528192 0.430307 0.276 Uiso 1 1 calc R U . . .
H3C H 0.289980 1.470013 0.363915 0.276 Uiso 1 1 calc R U . . .
C11 C 0.1640(4) 0.8312(5) 0.3563(3) 0.0567(14) Uani 1 1 d . . . . .
H11 H 0.188977 0.759138 0.359742 0.068 Uiso 1 1 calc R U . . .
C18 C 0.1669(5) 0.8746(6) 0.2878(3) 0.085(2) Uani 1 1 d . . . . .
H18A H 0.134905 0.941325 0.281593 0.127 Uiso 1 1 calc R U . . .
H18B H 0.135886 0.826387 0.253415 0.127 Uiso 1 1 calc R U . . .
H18C H 0.231735 0.883670 0.284690 0.127 Uiso 1 1 calc R U . . .
C21 C 0.0641(5) 0.8292(8) 0.3676(4) 0.112(3) Uani 1 1 d . . . . .
H21A H 0.037292 0.898649 0.361019 0.168 Uiso 1 1 calc R U . . .
H21B H 0.065490 0.806249 0.412945 0.168 Uiso 1 1 calc R U . . .
H21C H 0.026124 0.781471 0.336028 0.168 Uiso 1 1 calc R U . . .
C5 C 0.5214(3) 0.7928(3) 0.3489(2) 0.0365(9) Uani 1 1 d . . . . .
C6 C 0.4629(3) 0.7500(3) 0.2893(2) 0.0370(9) Uani 1 1 d . . . . .
C7 C 0.3698(3) 0.7127(4) 0.2844(3) 0.0499(12) Uani 1 1 d . . . . .
H7 H 0.343126 0.716056 0.322132 0.060 Uiso 1 1 calc R U . . .
C4 C 0.4869(3) 0.8142(4) 0.4120(2) 0.0382(10) Uani 1 1 d . . . . .
C9 C 0.5016(3) 0.7405(4) 0.2306(2) 0.0427(10) Uani 1 1 d . . . . .
C14 C 0.5956(4) 0.7737(4) 0.2332(3) 0.0507(12) Uani 1 1 d . . . . .
H14 H 0.620287 0.768771 0.194678 0.061 Uiso 1 1 calc R U . . .
C15 C 0.6508(4) 0.8129(5) 0.2915(3) 0.0575(14) Uani 1 1 d . . . . .
H15 H 0.712848 0.833901 0.292831 0.069 Uiso 1 1 calc R U . . .
C16 C 0.6135(4) 0.8212(4) 0.3496(3) 0.0499(12) Uani 1 1 d . . . . .
H16 H 0.651885 0.846558 0.389464 0.060 Uiso 1 1 calc R U . . .
C10 C 0.3182(4) 0.6719(5) 0.2254(3) 0.0687(17) Uani 1 1 d . . . . .
H10 H 0.256693 0.648490 0.223560 0.082 Uiso 1 1 calc R U . . .
C8 C 0.4448(4) 0.6985(5) 0.1704(3) 0.0583(14) Uani 1 1 d . . . . .
H8 H 0.469574 0.694231 0.131868 0.070 Uiso 1 1 calc R U . . .
C12 C 0.3556(4) 0.6644(5) 0.1677(3) 0.0687(17) Uani 1 1 d . . . . .
H12 H 0.319369 0.636251 0.127825 0.082 Uiso 1 1 calc R U . . .
C28 C 0.1648(4) 0.9895(5) 0.5432(3) 0.0612(15) Uani 1 1 d . . . . .
H28 H 0.125635 0.941642 0.510491 0.073 Uiso 1 1 calc R U . . .
C33 C 0.1604(5) 0.9548(6) 0.6126(4) 0.094(2) Uani 1 1 d . . . . .
H33A H 0.197059 1.002040 0.645229 0.141 Uiso 1 1 calc R U . . .
H33B H 0.185694 0.884820 0.620338 0.141 Uiso 1 1 calc R U . . .
H33C H 0.095584 0.955177 0.616987 0.141 Uiso 1 1 calc R U . . .
C31 C 0.1305(5) 1.0973(7) 0.5275(4) 0.106(3) Uani 1 1 d . . . . .
H31A H 0.065560 1.102337 0.531096 0.159 Uiso 1 1 calc R U . . .
H31B H 0.135080 1.114962 0.482232 0.159 Uiso 1 1 calc R U . . .
H31C H 0.168586 1.145366 0.558816 0.159 Uiso 1 1 calc R U . . .

loop_
_atom_site_aniso_label
_atom_site_aniso_U_11
_atom_site_aniso_U_22
_atom_site_aniso_U_33
_atom_site_aniso_U_23
_atom_site_aniso_U_13
_atom_site_aniso_U_12
Ta1 0.03143(9) 0.04008(10) 0.03062(9) 0.00296(7) 0.00499(6) 0.00720(7)
Ta2 0.02571(9) 0.04146(10) 0.03423(9) -0.00020(7) 0.00447(6) 0.00294(7)
O1 0.0309(15) 0.0409(16) 0.0293(14) 0.0018(12) 0.0056(11) 0.0037(12)
O3 0.0435(18) 0.0473(19) 0.0453(18) 0.0021(15) 0.0080(14) 0.0155(15)
O4 0.055(2) 0.060(2) 0.0321(16) 0.0081(15) 0.0115(14) 0.0218(17)
O5 0.0326(17) 0.064(2) 0.0474(18) -0.0070(16) 0.0136(14) 0.0022(15)
O6 0.0289(15) 0.0486(18) 0.0389(16) 0.0063(14) 0.0003(12) 0.0078(13)
O7 0.0379(17) 0.058(2) 0.0317(15) -0.0073(14) 0.0025(13) 0.0098(15)
O8 0.0305(16) 0.055(2) 0.0500(19) -0.0056(16) -0.0012(14) -0.0010(14)
O9 0.0409(18) 0.066(2) 0.0338(16) -0.0103(15) 0.0043(13) 0.0169(16)
O12 0.042(2) 0.0425(19) 0.082(3) 0.0099(18) 0.0147(18) 0.0039(15)
O14 0.0422(19) 0.050(2) 0.061(2) 0.0143(17) 0.0047(16) -0.0045(16)
C13 0.062(3) 0.040(3) 0.061(3) -0.006(2) 0.025(3) -0.004(2)
C19 0.050(3) 0.059(3) 0.076(4) 0.008(3) 0.018(3) -0.006(3)
C20 0.057(3) 0.042(3) 0.061(3) 0.007(2) 0.018(3) 0.001(2)
C23 0.076(4) 0.054(3) 0.067(4) -0.001(3) 0.035(3) -0.003(3)
C25 0.049(3) 0.037(2) 0.056(3) -0.002(2) 0.014(2) -0.001(2)
C26 0.086(5) 0.075(4) 0.085(5) -0.005(4) 0.051(4) -0.026(4)
C27 0.068(4) 0.073(4) 0.106(5) 0.037(4) 0.027(4) 0.011(3)
C29 0.064(4) 0.106(6) 0.092(5) -0.005(4) 0.034(4) -0.031(4)
C30 0.106(6) 0.079(5) 0.118(6) 0.041(5) 0.060(5) 0.005(4)
C32 0.055(4) 0.091(5) 0.093(5) 0.001(4) 0.013(3) -0.006(3)
C35 0.101(6) 0.097(6) 0.137(7) 0.074(5) 0.045(5) 0.034(5)
C1 0.089(5) 0.072(4) 0.046(3) 0.008(3) 0.025(3) 0.038(3)
C17 0.102(6) 0.077(5) 0.081(5) -0.025(4) 0.038(4) -0.002(4)
C22 0.067(5) 0.183(9) 0.064(4) -0.026(5) 0.023(3) 0.020(5)
C2 0.136(7) 0.055(4) 0.146(8) 0.014(5) 0.083(6) 0.033(4)
C24 0.137(9) 0.137(9) 0.232(13) -0.077(9) 0.105(9) 0.012(7)
C3 0.295(14) 0.089(7) 0.207(11) 0.041(7) 0.141(10) 0.075(8)
C11 0.039(3) 0.068(4) 0.060(3) -0.016(3) 0.003(2) -0.006(2)
C18 0.086(5) 0.103(6) 0.057(4) -0.012(4) 0.000(3) 0.002(4)
C21 0.065(5) 0.164(9) 0.102(6) -0.055(6) 0.009(4) -0.025(5)
C5 0.038(2) 0.037(2) 0.035(2) -0.0030(18) 0.0065(17) 0.0066(18)
C6 0.041(2) 0.034(2) 0.035(2) -0.0020(18) 0.0066(18) 0.0030(18)
C7 0.043(3) 0.062(3) 0.046(3) -0.010(2) 0.014(2) -0.007(2)
C4 0.037(2) 0.041(2) 0.035(2) -0.0037(18) 0.0040(18) 0.0055(19)
C9 0.050(3) 0.041(2) 0.038(2) -0.004(2) 0.011(2) 0.005(2)
C14 0.055(3) 0.057(3) 0.044(3) -0.004(2) 0.022(2) -0.002(2)
C15 0.045(3) 0.067(4) 0.067(3) -0.011(3) 0.024(3) -0.005(3)
C16 0.042(3) 0.060(3) 0.047(3) -0.014(2) 0.007(2) -0.001(2)
C10 0.049(3) 0.088(5) 0.066(4) -0.022(3) 0.006(3) -0.019(3)
C8 0.062(4) 0.074(4) 0.038(3) -0.009(3) 0.008(2) 0.004(3)
C12 0.065(4) 0.090(5) 0.045(3) -0.023(3) 0.000(3) -0.008(3)
C28 0.039(3) 0.084(4) 0.066(4) -0.013(3) 0.024(3) 0.004(3)
C33 0.091(5) 0.098(6) 0.109(6) 0.023(5) 0.061(5) -0.003(4)
C31 0.077(5) 0.136(7) 0.115(6) 0.045(6) 0.042(5) 0.059(5)

loop_
_atom_type_symbol
_atom_type_description
_atom_type_scat_dispersion_real
_atom_type_scat_dispersion_imag
_atom_type_scat_source
C C 0.0013 0.0009 'International Tables Vol C Tables 4.2.6.8 and 6.1.1.4'
H H 0.0000 0.0000 'International Tables Vol C Tables 4.2.6.8 and 6.1.1.4'
O O 0.0058 0.0036 'International Tables Vol C Tables 4.2.6.8 and 6.1.1.4'
Ta Ta -0.2942 4.4211 'International Tables Vol C Tables 4.2.6.8 and 6.1.1.4'

loop_
_geom_angle_atom_site_label_1
_geom_angle_atom_site_label_2
_geom_angle_atom_site_label_3
_geom_angle
_geom_angle_site_symmetry_1
_geom_angle_site_symmetry_3
_geom_angle_publ_flag
O1 Ta1 O9 83.60(11) 3_676 . ?
O1 Ta1 O12 82.22(13) 3_676 . ?
O3 Ta1 O1 161.78(13) . 3_676 ?
O3 Ta1 O6 98.77(14) . . ?
O3 Ta1 O9 83.56(13) . . ?
O3 Ta1 O12 83.54(14) . . ?
O4 Ta1 O1 93.65(12) . 3_676 ?
O4 Ta1 O3 97.96(14) . . ?
O4 Ta1 O6 97.67(15) . . ?
O4 Ta1 O9 174.36(15) . . ?
O4 Ta1 O12 91.19(16) . . ?
O6 Ta1 O1 93.52(12) . 3_676 ?
O6 Ta1 O9 87.43(14) . . ?
O6 Ta1 O12 170.41(14) . . ?
O12 Ta1 O9 83.57(15) . . ?
O1 Ta2 O7 84.60(11) . . ?
O1 Ta2 O14 82.52(12) . . ?
O5 Ta2 O1 95.49(13) . . ?
O5 Ta2 O6 97.94(14) . . ?
O5 Ta2 O7 172.55(14) . . ?
O5 Ta2 O14 88.70(15) . . ?
O6 Ta2 O1 95.66(12) . . ?
O6 Ta2 O7 89.46(13) . . ?
O6 Ta2 O14 173.27(14) . . ?
O7 Ta2 O14 83.93(13) . . ?
O8 Ta2 O1 162.10(13) . . ?
O8 Ta2 O5 94.90(14) . . ?
O8 Ta2 O6 97.29(14) . . ?
O8 Ta2 O7 83.22(13) . . ?
O8 Ta2 O14 83.19(14) . . ?
Ta2 O1 Ta1 144.72(16) . 3_676 ?
C2 O3 Ta1 148.5(5) . . ?
C1 O4 Ta1 134.4(3) . . ?
C28 O5 Ta2 139.2(3) . . ?
Ta2 O6 Ta1 150.08(16) . . ?
C4 O7 Ta2 134.8(3) . . ?
C11 O8 Ta2 156.4(3) . . ?
C4 O9 Ta1 137.5(3) 3_676 . ?
C25 O12 Ta1 136.0(3) . . ?
C25 O14 Ta2 133.7(3) 3_676 . ?
C19 C13 C20 125.4(5) . . ?
C19 C13 C23 116.9(5) . . ?
C23 C13 C20 117.7(5) . . ?
C13 C19 H19 119.2 . . ?
C32 C19 C13 121.6(6) . . ?
C32 C19 H19 119.2 . . ?
C13 C20 C25 124.4(5) . . ?
C27 C20 C13 119.5(5) . . ?
C27 C20 C25 116.2(5) . . ?
C13 C23 C26 119.1(6) . . ?
C30 C23 C13 119.9(6) . . ?
C30 C23 C26 121.1(6) . . ?
O12 C25 C20 115.9(4) . . ?
O14 C25 O12 123.9(5) 3_676 . ?
O14 C25 C20 120.2(5) 3_676 . ?
C23 C26 H26 119.0 . . ?
C29 C26 C23 122.0(6) . . ?
C29 C26 H26 119.0 . . ?
C20 C27 H27 119.1 . . ?
C20 C27 C35 121.7(7) . . ?
C35 C27 H27 119.1 . . ?
C26 C29 H29 120.1 . . ?
C26 C29 C32 119.7(6) . . ?
C32 C29 H29 120.1 . . ?
C23 C30 H30 119.0 . . ?
C35 C30 C23 122.1(6) . . ?
C35 C30 H30 119.0 . . ?
C19 C32 C29 120.8(7) . . ?
C19 C32 H32 119.6 . . ?
C29 C32 H32 119.6 . . ?
C27 C35 H35 120.4 . . ?
C30 C35 C27 119.2(7) . . ?
C30 C35 H35 120.4 . . ?
O4 C1 H1 107.8 . . ?
O4 C1 C17 109.5(5) . . ?
O4 C1 C22 109.5(6) . . ?
C17 C1 H1 107.8 . . ?
C17 C1 C22 114.2(5) . . ?
C22 C1 H1 107.8 . . ?
C1 C17 H17A 109.5 . . ?
C1 C17 H17B 109.5 . . ?
C1 C17 H17C 109.5 . . ?
H17A C17 H17B 109.5 . . ?
H17A C17 H17C 109.5 . . ?
H17B C17 H17C 109.5 . . ?
C1 C22 H22A 109.5 . . ?
C1 C22 H22B 109.5 . . ?
C1 C22 H22C 109.5 . . ?
H22A C22 H22B 109.5 . . ?
H22A C22 H22C 109.5 . . ?
H22B C22 H22C 109.5 . . ?
O3 C2 H2 100.0 . . ?
C24 C2 O3 112.2(7) . . ?
C24 C2 H2 100.0 . . ?
C3 C2 O3 115.9(7) . . ?
C3 C2 H2 100.0 . . ?
C3 C2 C24 123.0(9) . . ?
C2 C24 H24A 109.5 . . ?
C2 C24 H24B 109.5 . . ?
C2 C24 H24C 109.5 . . ?
H24A C24 H24B 109.5 . . ?
H24A C24 H24C 109.5 . . ?
H24B C24 H24C 109.5 . . ?
C2 C3 H3A 109.5 . . ?
C2 C3 H3B 109.5 . . ?
C2 C3 H3C 109.5 . . ?
H3A C3 H3B 109.5 . . ?
H3A C3 H3C 109.5 . . ?
H3B C3 H3C 109.5 . . ?
O8 C11 H11 108.8 . . ?
O8 C11 C18 110.5(5) . . ?
O8 C11 C21 108.1(5) . . ?
C18 C11 H11 108.8 . . ?
C18 C11 C21 111.7(6) . . ?
C21 C11 H11 108.8 . . ?
C11 C18 H18A 109.5 . . ?
C11 C18 H18B 109.5 . . ?
C11 C18 H18C 109.5 . . ?
H18A C18 H18B 109.5 . . ?
H18A C18 H18C 109.5 . . ?
H18B C18 H18C 109.5 . . ?
C11 C21 H21A 109.5 . . ?
C11 C21 H21B 109.5 . . ?
C11 C21 H21C 109.5 . . ?
H21A C21 H21B 109.5 . . ?
H21A C21 H21C 109.5 . . ?
H21B C21 H21C 109.5 . . ?
C6 C5 C4 123.2(4) . . ?
C16 C5 C6 120.0(4) . . ?
C16 C5 C4 116.7(4) . . ?
C5 C6 C9 118.2(4) . . ?
C7 C6 C5 124.5(4) . . ?
C7 C6 C9 117.3(4) . . ?
C6 C7 H7 119.5 . . ?
C10 C7 C6 121.1(5) . . ?
C10 C7 H7 119.5 . . ?
O7 C4 C5 119.3(4) . . ?
O9 C4 O7 125.0(4) 3_676 . ?
O9 C4 C5 115.8(4) 3_676 . ?
C14 C9 C6 119.7(4) . . ?
C14 C9 C8 120.9(5) . . ?
C8 C9 C6 119.4(5) . . ?
C9 C14 H14 119.6 . . ?
C15 C14 C9 120.9(5) . . ?
C15 C14 H14 119.6 . . ?
C14 C15 H15 120.2 . . ?
C14 C15 C16 119.6(5) . . ?
C16 C15 H15 120.2 . . ?
C5 C16 C15 121.6(5) . . ?
C5 C16 H16 119.2 . . ?
C15 C16 H16 119.2 . . ?
C7 C10 H10 119.2 . . ?
C7 C10 C12 121.6(5) . . ?
C12 C10 H10 119.2 . . ?
C9 C8 H8 119.3 . . ?
C12 C8 C9 121.4(5) . . ?
C12 C8 H8 119.3 . . ?
C10 C12 H12 120.4 . . ?
C8 C12 C10 119.2(5) . . ?
C8 C12 H12 120.4 . . ?
O5 C28 H28 108.4 . . ?
O5 C28 C33 108.5(5) . . ?
O5 C28 C31 109.5(5) . . ?
C33 C28 H28 108.4 . . ?
C31 C28 H28 108.4 . . ?
C31 C28 C33 113.5(6) . . ?
C28 C33 H33A 109.5 . . ?
C28 C33 H33B 109.5 . . ?
C28 C33 H33C 109.5 . . ?
H33A C33 H33B 109.5 . . ?
H33A C33 H33C 109.5 . . ?
H33B C33 H33C 109.5 . . ?
C28 C31 H31A 109.5 . . ?
C28 C31 H31B 109.5 . . ?
C28 C31 H31C 109.5 . . ?
H31A C31 H31B 109.5 . . ?
H31A C31 H31C 109.5 . . ?
H31B C31 H31C 109.5 . . ?

loop_
_geom_bond_atom_site_label_1
_geom_bond_atom_site_label_2
_geom_bond_distance
_geom_bond_site_symmetry_2
_geom_bond_publ_flag
Ta1 O1 1.939(3) 3_676 ?
Ta1 O3 1.879(3) . ?
Ta1 O4 1.875(3) . ?
Ta1 O6 1.907(3) . ?
Ta1 O9 2.140(3) . ?
Ta1 O12 2.132(3) . ?
Ta2 O1 1.909(3) . ?
Ta2 O5 1.885(3) . ?
Ta2 O6 1.896(3) . ?
Ta2 O7 2.178(3) . ?
Ta2 O8 1.884(3) . ?
Ta2 O14 2.183(3) . ?
O3 C2 1.417(7) . ?
O4 C1 1.426(6) . ?
O5 C28 1.419(6) . ?
O7 C4 1.264(5) . ?
O8 C11 1.410(6) . ?
O9 C4 1.257(5) 3_676 ?
O12 C25 1.262(6) . ?
O14 C25 1.254(6) 3_676 ?
C13 C19 1.402(8) . ?
C13 C20 1.432(7) . ?
C13 C23 1.419(7) . ?
C19 H19 0.9300 . ?
C19 C32 1.373(8) . ?
C20 C25 1.506(7) . ?
C20 C27 1.374(8) . ?
C23 C26 1.420(9) . ?
C23 C30 1.392(10) . ?
C26 H26 0.9300 . ?
C26 C29 1.327(10) . ?
C27 H27 0.9300 . ?
C27 C35 1.399(9) . ?
C29 H29 0.9300 . ?
C29 C32 1.384(10) . ?
C30 H30 0.9300 . ?
C30 C35 1.346(11) . ?
C32 H32 0.9300 . ?
C35 H35 0.9300 . ?
C1 H1 0.9800 . ?
C1 C17 1.483(9) . ?
C1 C22 1.491(10) . ?
C17 H17A 0.9600 . ?
C17 H17B 0.9600 . ?
C17 H17C 0.9600 . ?
C22 H22A 0.9600 . ?
C22 H22B 0.9600 . ?
C22 H22C 0.9600 . ?
C2 H2 0.9800 . ?
C2 C24 1.406(11) . ?
C2 C3 1.353(11) . ?
C24 H24A 0.9600 . ?
C24 H24B 0.9600 . ?
C24 H24C 0.9600 . ?
C3 H3A 0.9600 . ?
C3 H3B 0.9600 . ?
C3 H3C 0.9600 . ?
C11 H11 0.9800 . ?
C11 C18 1.502(8) . ?
C11 C21 1.511(9) . ?
C18 H18A 0.9600 . ?
C18 H18B 0.9600 . ?
C18 H18C 0.9600 . ?
C21 H21A 0.9600 . ?
C21 H21B 0.9600 . ?
C21 H21C 0.9600 . ?
C5 C6 1.420(6) . ?
C5 C4 1.496(6) . ?
C5 C16 1.376(6) . ?
C6 C7 1.408(6) . ?
C6 C9 1.426(6) . ?
C7 H7 0.9300 . ?
C7 C10 1.363(7) . ?
C9 C14 1.413(7) . ?
C9 C8 1.414(7) . ?
C14 H14 0.9300 . ?
C14 C15 1.364(7) . ?
C15 H15 0.9300 . ?
C15 C16 1.403(7) . ?
C16 H16 0.9300 . ?
C10 H10 0.9300 . ?
C10 C12 1.397(8) . ?
C8 H8 0.9300 . ?
C8 C12 1.350(8) . ?
C12 H12 0.9300 . ?
C28 H28 0.9800 . ?
C28 C33 1.489(9) . ?
C28 C31 1.466(9) . ?
C33 H33A 0.9600 . ?
C33 H33B 0.9600 . ?
C33 H33C 0.9600 . ?
C31 H31A 0.9600 . ?
C31 H31B 0.9600 . ?
C31 H31C 0.9600 . ?

loop_
_geom_torsion_atom_site_label_1
_geom_torsion_atom_site_label_2
_geom_torsion_atom_site_label_3
_geom_torsion_atom_site_label_4
_geom_torsion
_geom_torsion_site_symmetry_1
_geom_torsion_site_symmetry_2
_geom_torsion_site_symmetry_3
_geom_torsion_site_symmetry_4
_geom_torsion_publ_flag
Ta1 O3 C2 C24 -100.1(11) . . . . ?
Ta1 O3 C2 C3 111.4(11) . . . . ?
Ta1 O4 C1 C17 139.2(5) . . . . ?
Ta1 O4 C1 C22 -94.8(6) . . . . ?
Ta1 O12 C25 O14 -34.8(8) . . . 3_676 ?
Ta1 O12 C25 C20 144.6(4) . . . . ?
Ta2 O5 C28 C33 132.7(5) . . . . ?
Ta2 O5 C28 C31 -102.9(6) . . . . ?
Ta2 O7 C4 O9 18.4(8) . . . 3_676 ?
Ta2 O7 C4 C5 -160.2(3) . . . . ?
Ta2 O8 C11 C18 -100.0(9) . . . . ?
Ta2 O8 C11 C21 137.5(8) . . . . ?
O1 Ta1 O3 C2 -15.4(10) 3_676 . . . ?
O1 Ta1 O4 C1 14.0(5) 3_676 . . . ?
O1 Ta2 O5 C28 -159.5(5) . . . . ?
O1 Ta2 O6 Ta1 9.8(4) . . . . ?
O1 Ta2 O8 C11 -15.4(11) . . . . ?
O3 Ta1 O4 C1 179.9(5) . . . . ?
O4 Ta1 O3 C2 -144.5(8) . . . . ?
O5 Ta2 O6 Ta1 106.2(4) . . . . ?
O5 Ta2 O8 C11 -140.7(9) . . . . ?
O6 Ta1 O3 C2 116.4(8) . . . . ?
O6 Ta1 O4 C1 -80.0(5) . . . . ?
O6 Ta2 O5 C28 104.0(5) . . . . ?
O6 Ta2 O8 C11 120.7(9) . . . . ?
O7 Ta2 O6 Ta1 -74.7(4) . . . . ?
O7 Ta2 O8 C11 32.1(9) . . . . ?
O8 Ta2 O5 C28 5.9(6) . . . . ?
O8 Ta2 O6 Ta1 -157.8(4) . . . . ?
O9 Ta1 O3 C2 30.0(8) . . . . ?
O12 Ta1 O3 C2 -54.2(8) . . . . ?
O12 Ta1 O4 C1 96.3(5) . . . . ?
O14 Ta2 O5 C28 -77.1(5) . . . . ?
O14 Ta2 O8 C11 -52.6(9) . . . . ?
C13 C19 C32 C29 1.8(11) . . . . ?
C13 C20 C25 O12 179.5(5) . . . . ?
C13 C20 C25 O14 -1.1(8) . . . 3_676 ?
C13 C20 C27 C35 -2.0(11) . . . . ?
C13 C23 C26 C29 2.2(10) . . . . ?
C13 C23 C30 C35 -0.7(12) . . . . ?
C19 C13 C20 C25 -0.8(9) . . . . ?
C19 C13 C20 C27 -178.5(6) . . . . ?
C19 C13 C23 C26 -0.6(8) . . . . ?
C19 C13 C23 C30 179.7(6) . . . . ?
C20 C13 C19 C32 179.1(6) . . . . ?
C20 C13 C23 C26 179.0(5) . . . . ?
C20 C13 C23 C30 -0.6(9) . . . . ?
C20 C27 C35 C30 0.7(14) . . . . ?
C23 C13 C19 C32 -1.3(9) . . . . ?
C23 C13 C20 C25 179.6(5) . . . . ?
C23 C13 C20 C27 1.9(8) . . . . ?
C23 C26 C29 C32 -1.7(11) . . . . ?
C23 C30 C35 C27 0.7(14) . . . . ?
C25 C20 C27 C35 -179.9(7) . . . . ?
C26 C23 C30 C35 179.7(8) . . . . ?
C26 C29 C32 C19 -0.3(11) . . . . ?
C27 C20 C25 O12 -2.7(8) . . . . ?
C27 C20 C25 O14 176.7(6) . . . 3_676 ?
C30 C23 C26 C29 -178.2(7) . . . . ?
C5 C6 C7 C10 -179.5(5) . . . . ?
C5 C6 C9 C14 -0.1(7) . . . . ?
C5 C6 C9 C8 -179.8(5) . . . . ?
C6 C5 C4 O7 -36.4(7) . . . . ?
C6 C5 C4 O9 144.9(4) . . . 3_676 ?
C6 C5 C16 C15 2.5(8) . . . . ?
C6 C7 C10 C12 0.6(10) . . . . ?
C6 C9 C14 C15 1.3(8) . . . . ?
C6 C9 C8 C12 -1.8(8) . . . . ?
C7 C6 C9 C14 -178.1(5) . . . . ?
C7 C6 C9 C8 2.2(7) . . . . ?
C7 C10 C12 C8 -0.1(10) . . . . ?
C4 C5 C6 C7 -6.9(7) . . . . ?
C4 C5 C6 C9 175.3(4) . . . . ?
C4 C5 C16 C15 -174.7(5) . . . . ?
C9 C6 C7 C10 -1.7(8) . . . . ?
C9 C14 C15 C16 -0.6(8) . . . . ?
C9 C8 C12 C10 0.7(10) . . . . ?
C14 C9 C8 C12 178.5(6) . . . . ?
C14 C15 C16 C5 -1.4(9) . . . . ?
C16 C5 C6 C7 176.1(5) . . . . ?
C16 C5 C6 C9 -1.7(7) . . . . ?
C16 C5 C4 O7 140.7(5) . . . . ?
C16 C5 C4 O9 -37.9(6) . . . 3_676 ?
C8 C9 C14 C15 -179.1(5) . . . . ?
